data_7054160
loop_
_publ_author_name
'Loots, Leigh'
'Haynes, Delia A.'
'Roex, Tanya le'

_publ_section_title
;
 Synthesis and solid-state supramolecular chemistry of a series of
 pyridinium-derived zwitterions
;
_journal_issue 7
_journal_name_full 'New Journal of Chemistry'
_journal_page_first 2778
_journal_paper_doi 10.1039/c4nj00281d
_journal_volume 38
_journal_year 2014
_chemical_formula_moiety 'C15 H11 N O4, 0.21(H4 O2), 1.29(H2 O)'
_chemical_formula_sum 'C15 H14.42 N O5.71'
_chemical_formula_weight 300.01
_chemical_melting_point 453.15
_chemical_name_common \6~H2O~
_chemical_name_systematic '(2Z)-3-carboxy-1-hydroxy-2-(4-phenylpyridinium-1-yl)prop-2-en-1-olate hydrate'
_space_group_crystal_system monoclinic
_space_group_IT_number 15
_space_group_name_Hall '-C 2yc'
_space_group_name_H-M_alt 'C 1 2/c 1'
_symmetry_space_group_name_Hall '-C 2yc'
_symmetry_space_group_name_H-M 'C 1 2/c 1'
_atom_sites_solution_hydrogens mixed
_atom_sites_solution_primary direct
_atom_sites_solution_secondary difmap
_audit_creation_method SHELXL-2012
_cell_angle_alpha 90
_cell_angle_beta 92.488(7)
_cell_angle_gamma 90
_cell_formula_units_Z 8
_cell_length_a 13.856(6)
_cell_length_b 8.011(3)
_cell_length_c 25.655(11)
_cell_measurement_reflns_used 1271
_cell_measurement_temperature 100(2)
_cell_measurement_theta_max 21.14
_cell_measurement_theta_min 2.94
_cell_volume 2845(2)
_computing_cell_refinement 'SAINT (Bruker, 2012)'
_computing_data_collection 'APEX2 (Bruker, 2012)'
_computing_data_reduction 'SAINT (Bruker, 2012)'
_computing_molecular_graphics 'X-Seed (Barbour, 2001; Atwood & Barbour, 2003)'
_computing_structure_refinement 'SHELXL-2012 (Sheldrick, 2012)'
_computing_structure_solution 'SHELXL-2012 (Sheldrick, 2012)'
_diffrn_ambient_temperature 100(2)
_diffrn_measured_fraction_theta_full 0.996
_diffrn_measured_fraction_theta_max 0.968
_diffrn_measurement_device_type 'Bruker APEX CCD area -detector'
_diffrn_measurement_method \w
_diffrn_radiation_type MoK\a
_diffrn_radiation_wavelength 0.71073
_diffrn_reflns_av_R_equivalents 0.0411
_diffrn_reflns_av_unetI/netI 0.0517
_diffrn_reflns_Laue_measured_fraction_full 0.996
_diffrn_reflns_Laue_measured_fraction_max 0.968
_diffrn_reflns_limit_h_max 17
_diffrn_reflns_limit_h_min -14
_diffrn_reflns_limit_k_max 10
_diffrn_reflns_limit_k_min -10
_diffrn_reflns_limit_l_max 29
_diffrn_reflns_limit_l_min -32
_diffrn_reflns_number 8536
_diffrn_reflns_point_group_measured_fraction_full 0.996
_diffrn_reflns_point_group_measured_fraction_max 0.968
_diffrn_reflns_theta_full 25.242
_diffrn_reflns_theta_max 27.484
_diffrn_reflns_theta_min 1.589
_diffrn_source 'fine-focus sealed tube'
_diffrn_standards_number 0
_exptl_absorpt_coefficient_mu 0.109
_exptl_absorpt_correction_T_max 1.000
_exptl_absorpt_correction_T_min 0.9121
_exptl_absorpt_correction_type multi-scan
_exptl_absorpt_process_details 'SADABS, 2012'
_exptl_crystal_colour colourless
_exptl_crystal_density_diffrn 1.401
_exptl_crystal_description rod
_exptl_crystal_F_000 1257
_exptl_crystal_size_max 0.722
_exptl_crystal_size_mid 0.135
_exptl_crystal_size_min 0.090
_refine_diff_density_max 0.193
_refine_diff_density_min -0.222
_refine_diff_density_rms 0.047
_refine_ls_extinction_method none
_refine_ls_goodness_of_fit_ref 1.008
_refine_ls_hydrogen_treatment mixed
_refine_ls_matrix_type full
_refine_ls_number_parameters 352
_refine_ls_number_reflns 3169
_refine_ls_number_restraints 544
_refine_ls_restrained_S_all 0.934
_refine_ls_R_factor_all 0.0884
_refine_ls_R_factor_gt 0.0472
_refine_ls_shift/su_max 0.002
_refine_ls_shift/su_mean 0.000
_refine_ls_structure_factor_coef Fsqd
_refine_ls_weighting_details
;
 w=1/[\s^2^(Fo^2^)+(0.0578P)^2^]
 where P=(Fo^2^+2Fc^2^)/3
;
_refine_ls_weighting_scheme calc
_refine_ls_wR_factor_gt 0.1037
_refine_ls_wR_factor_ref 0.1236
_reflns_Friedel_coverage 0.000
_reflns_number_gt 1962
_reflns_number_total 3169
_reflns_threshold_expression 'I > 2\s(I)'
_cod_data_source_file c4nj00281d2.cif
_cod_data_source_block 6_H2O
_cod_depositor_comments 'Adding full bibliography for 7054154--7054163.cif.'
_cod_database_code 7054160
_shelx_space_group_comment
;
The symmetry employed for this shelxl refinement is uniquely defined
by the following loop, which should always be used as a source of
symmetry information in preference to the above space-group names.
They are only intended as comments.
;
_shelx_estimated_absorpt_t_min 0.926
_shelx_estimated_absorpt_t_max 0.990
_shelxl_version_number 2012-9

loop_
_space_group_symop_operation_xyz
'x, y, z'
'-x, y, -z+1/2'
'x+1/2, y+1/2, z'
'-x+1/2, y+1/2, -z+1/2'
'-x, -y, -z'
'x, -y, z-1/2'
'-x+1/2, -y+1/2, -z'
'x+1/2, -y+1/2, z-1/2'

loop_
_atom_site_label
_atom_site_type_symbol
_atom_site_fract_x
_atom_site_fract_y
_atom_site_fract_z
_atom_site_U_iso_or_equiv
_atom_site_adp_type
_atom_site_occupancy
_atom_site_site_symmetry_order
_atom_site_calc_flag
_atom_site_refinement_flags_posn
_atom_site_refinement_flags_adp
_atom_site_refinement_flags_occupancy
_atom_site_disorder_assembly
_atom_site_disorder_group
O2 O 0.14578(10) 0.14917(16) 0.28526(5) 0.0310(3) Uani 1 1 d D U . . .
O4 O 0.14683(10) 0.86738(17) 0.24711(5) 0.0310(3) Uani 1 1 d . U . . .
O1 O 0.11010(9) 0.26442(15) 0.20668(4) 0.0315(3) Uani 1 1 d . U . . .
O5 O 0.46409(12) 0.5227(2) 0.36363(5) 0.0421(4) Uani 1 1 d . . . . .
O3 O 0.08378(11) 0.77419(16) 0.32076(5) 0.0409(4) Uani 1 1 d . U . . .
N4A N 0.1518(14) 0.450(3) 0.3376(6) 0.022(2) Uani 0.530(18) 1 d . U P A 1
N4B N 0.1394(17) 0.430(3) 0.3349(8) 0.025(3) Uani 0.470(18) 1 d . U P A 2
C13B C 0.1967(12) 0.455(3) 0.6115(6) 0.054(3) Uani 0.470(18) 1 d . U P A 2
H13B H 0.2021 0.4628 0.6485 0.064 Uiso 0.470(18) 1 calc R U P A 2
C14B C 0.2679(12) 0.5223(19) 0.5825(6) 0.044(2) Uani 0.470(18) 1 d . U P A 2
H14B H 0.3241 0.5714 0.5985 0.053 Uiso 0.470(18) 1 calc R U P A 2
C15A C 0.2758(10) 0.5605(16) 0.5223(5) 0.047(2) Uani 0.530(18) 1 d . U P A 1
H15A H 0.3193 0.6176 0.5010 0.056 Uiso 0.530(18) 1 calc R U P A 1
C10A C 0.2001(9) 0.4675(17) 0.5001(4) 0.029(2) Uani 0.530(18) 1 d . U P A 1
C11A C 0.1388(9) 0.3830(19) 0.5321(5) 0.042(2) Uani 0.530(18) 1 d . U P A 1
H11A H 0.0854 0.3226 0.5172 0.051 Uiso 0.530(18) 1 calc R U P A 1
C12A C 0.1548(9) 0.3858(19) 0.5868(5) 0.054(2) Uani 0.530(18) 1 d . U P A 1
H12A H 0.1146 0.3229 0.6086 0.065 Uiso 0.530(18) 1 calc R U P A 1
C2 C 0.12997(13) 0.4400(2) 0.28004(6) 0.0251(4) Uani 1 1 d . U . . .
C4 C 0.11537(13) 0.7521(2) 0.27748(7) 0.0270(4) Uani 1 1 d . U . . .
C1 C 0.12836(13) 0.2701(2) 0.25456(6) 0.0254(4) Uani 1 1 d . U . . .
C3 C 0.11943(13) 0.5819(2) 0.25396(7) 0.0259(4) Uani 1 1 d . U . . .
H3 H 0.1139 0.5748 0.2170 0.031 Uiso 1 1 calc R U . . .
C6A C 0.0998(9) 0.392(2) 0.4196(6) 0.035(2) Uani 0.530(18) 1 d . U P A 1
H6A H 0.0519 0.3471 0.4409 0.042 Uiso 0.530(18) 1 calc R U P A 1
C7B C 0.1608(10) 0.430(2) 0.4448(5) 0.023(2) Uani 0.470(18) 1 d . U P A 2
C10B C 0.1726(10) 0.4358(18) 0.5039(5) 0.026(2) Uani 0.470(18) 1 d . U P A 2
C5B C 0.0609(9) 0.403(2) 0.3661(7) 0.0242(19) Uani 0.470(18) 1 d . U P A 2
H5B H -0.0009 0.3820 0.3500 0.029 Uiso 0.470(18) 1 calc R U P A 2
C13A C 0.2290(10) 0.480(2) 0.6084(5) 0.055(3) Uani 0.530(18) 1 d . U P A 1
H13A H 0.2404 0.4842 0.6451 0.066 Uiso 0.530(18) 1 calc R U P A 1
C9B C 0.2267(7) 0.4509(17) 0.3603(4) 0.033(2) Uani 0.470(18) 1 d . U P A 2
H9B H 0.2818 0.4638 0.3399 0.040 Uiso 0.470(18) 1 calc R U P A 2
C8A C 0.2508(6) 0.5217(12) 0.4091(3) 0.0319(15) Uani 0.530(18) 1 d . U P A 1
H8A H 0.3094 0.5687 0.4229 0.038 Uiso 0.530(18) 1 calc R U P A 1
C15B C 0.2534(9) 0.5153(18) 0.5273(5) 0.036(2) Uani 0.470(18) 1 d . U P A 2
H15B H 0.2994 0.5656 0.5058 0.043 Uiso 0.470(18) 1 calc R U P A 2
C8B C 0.2402(7) 0.4541(17) 0.4135(4) 0.034(2) Uani 0.470(18) 1 d . U P A 2
H8B H 0.3028 0.4726 0.4291 0.041 Uiso 0.470(18) 1 calc R U P A 2
C11B C 0.1067(11) 0.362(2) 0.5350(6) 0.041(2) Uani 0.470(18) 1 d . U P A 2
H11B H 0.0537 0.3011 0.5197 0.049 Uiso 0.470(18) 1 calc R U P A 2
C12B C 0.1179(11) 0.375(2) 0.5886(6) 0.059(3) Uani 0.470(18) 1 d . U P A 2
H12B H 0.0703 0.3293 0.6100 0.071 Uiso 0.470(18) 1 calc R U P A 2
C14A C 0.2867(12) 0.569(2) 0.5756(6) 0.061(3) Uani 0.530(18) 1 d . U P A 1
H14A H 0.3359 0.6382 0.5907 0.073 Uiso 0.530(18) 1 calc R U P A 1
C6B C 0.0711(9) 0.406(2) 0.4203(7) 0.032(2) Uani 0.470(18) 1 d . U P A 2
H6B H 0.0160 0.3910 0.4406 0.038 Uiso 0.470(18) 1 calc R U P A 2
C7A C 0.1851(10) 0.4629(17) 0.4429(5) 0.0258(19) Uani 0.530(18) 1 d . U P A 1
C9A C 0.2351(6) 0.5153(11) 0.3564(3) 0.0287(15) Uani 0.530(18) 1 d . U P A 1
H9A H 0.2819 0.5563 0.3337 0.034 Uiso 0.530(18) 1 calc R U P A 1
C5A C 0.0866(9) 0.389(2) 0.3665(6) 0.034(3) Uani 0.530(18) 1 d . U P A 1
H5A H 0.0295 0.3415 0.3510 0.041 Uiso 0.530(18) 1 calc R U P A 1
O6C O -0.0193(4) 0.0761(9) 0.46835(16) 0.052(2) Uani 0.415(9) 1 d D U P B -3
O7D O -0.0656(5) 0.1673(9) 0.4580(2) 0.033(2) Uani 0.294(8) 1 d D U P C -4
H4 H 0.132(3) 0.968(6) 0.2631(15) 0.017(10) Uiso 0.5 1 d . . P D -5
H6 H 0.514(2) 0.457(4) 0.3502(11) 0.098(11) Uiso 1 1 d . . . . .
H7C H -0.011(6) 0.047(9) 0.5045(10) 0.08(2) Uiso 0.415(9) 1 d D . P B -3
H5 H 0.446(2) 0.603(4) 0.3359(11) 0.103(11) Uiso 1 1 d . . . . .
H6C H -0.011(5) 0.030(9) 0.4338(14) 0.08(2) Uiso 0.415(9) 1 d D . P B -3
H7D H -0.048(6) 0.103(9) 0.428(2) 0.05(2) Uiso 0.294(8) 1 d D . P C -4
H2 H 0.151(6) 0.045(5) 0.267(3) 0.12(4) Uiso 0.5 1 d D . P E -5
H8D H -0.105(6) 0.263(8) 0.453(3) 0.10(4) Uiso 0.294(8) 1 d D . P C -4

loop_
_atom_site_aniso_label
_atom_site_aniso_U_11
_atom_site_aniso_U_22
_atom_site_aniso_U_33
_atom_site_aniso_U_23
_atom_site_aniso_U_13
_atom_site_aniso_U_12
O2 0.0472(9) 0.0222(8) 0.0229(7) -0.0001(6) -0.0051(6) -0.0005(6)
O4 0.0468(9) 0.0217(7) 0.0245(7) 0.0007(6) 0.0007(6) -0.0004(6)
O1 0.0445(8) 0.0299(7) 0.0193(6) -0.0037(5) -0.0062(6) -0.0002(6)
O5 0.0563(11) 0.0409(9) 0.0293(8) 0.0059(7) 0.0025(7) -0.0023(8)
O3 0.0638(10) 0.0277(8) 0.0322(7) -0.0057(6) 0.0154(7) -0.0073(7)
N4A 0.035(6) 0.021(4) 0.009(2) -0.008(2) -0.003(3) 0.003(4)
N4B 0.023(4) 0.022(6) 0.028(4) -0.007(3) -0.013(3) 0.001(4)
C13B 0.062(8) 0.077(6) 0.022(3) -0.011(3) 0.003(4) 0.001(6)
C14B 0.067(6) 0.049(7) 0.017(4) -0.001(4) -0.001(4) -0.001(4)
C15A 0.064(6) 0.048(6) 0.029(3) -0.016(3) -0.002(3) -0.012(3)
C10A 0.033(5) 0.028(5) 0.027(3) -0.004(3) 0.001(3) 0.007(3)
C11A 0.046(6) 0.051(5) 0.029(3) 0.001(3) -0.003(4) -0.010(4)
C12A 0.063(7) 0.072(5) 0.027(3) 0.003(3) -0.001(5) 0.011(5)
C2 0.0287(11) 0.0276(10) 0.0185(9) -0.0043(7) -0.0034(7) 0.0026(8)
C4 0.0315(10) 0.0260(10) 0.0231(9) -0.0021(8) -0.0050(8) -0.0028(8)
C1 0.0255(10) 0.0262(10) 0.0243(9) -0.0024(8) -0.0022(7) 0.0008(8)
C3 0.0286(10) 0.0267(10) 0.0223(9) -0.0016(7) -0.0009(7) -0.0010(8)
C6A 0.039(6) 0.040(5) 0.026(3) 0.003(3) 0.006(4) -0.005(5)
C7B 0.022(5) 0.020(6) 0.026(3) -0.006(3) -0.001(3) 0.000(3)
C10B 0.031(6) 0.026(5) 0.020(3) -0.002(3) 0.002(3) -0.001(4)
C5B 0.021(4) 0.024(3) 0.027(3) 0.010(2) 0.000(4) 0.000(4)
C13A 0.059(8) 0.082(7) 0.022(4) -0.005(4) -0.012(4) 0.015(5)
C9B 0.026(3) 0.046(6) 0.027(3) -0.018(4) 0.002(2) -0.004(4)
C8A 0.040(3) 0.028(4) 0.027(2) -0.003(3) -0.0073(19) -0.002(3)
C15B 0.040(5) 0.047(6) 0.021(3) -0.003(3) 0.003(3) -0.005(3)
C8B 0.031(3) 0.045(6) 0.025(3) -0.010(4) -0.010(2) 0.009(4)
C11B 0.048(7) 0.050(5) 0.025(3) 0.001(3) 0.000(4) -0.010(5)
C12B 0.062(7) 0.088(6) 0.027(3) 0.006(3) -0.004(5) -0.010(7)
C14A 0.086(7) 0.064(8) 0.031(5) -0.011(4) -0.006(4) -0.007(4)
C6B 0.032(5) 0.041(4) 0.022(3) -0.002(3) -0.003(4) 0.007(5)
C7A 0.034(6) 0.017(5) 0.026(3) -0.009(3) -0.005(3) 0.003(3)
C9A 0.031(3) 0.022(4) 0.032(2) -0.001(3) -0.0083(19) -0.006(3)
C5A 0.031(6) 0.041(5) 0.029(3) -0.005(3) -0.009(4) -0.005(4)
O6C 0.066(4) 0.062(4) 0.028(2) 0.001(2) 0.000(2) -0.008(3)
O7D 0.045(4) 0.029(4) 0.024(3) 0.001(2) 0.002(2) -0.003(3)

loop_
_atom_type_symbol
_atom_type_description
_atom_type_scat_dispersion_real
_atom_type_scat_dispersion_imag
_atom_type_scat_source
C C 0.0033 0.0016 'International Tables Vol C Tables 4.2.6.8 and 6.1.1.4'
H H 0.0000 0.0000 'International Tables Vol C Tables 4.2.6.8 and 6.1.1.4'
N N 0.0061 0.0033 'International Tables Vol C Tables 4.2.6.8 and 6.1.1.4'
O O 0.0106 0.0060 'International Tables Vol C Tables 4.2.6.8 and 6.1.1.4'

loop_
_geom_angle_atom_site_label_1
_geom_angle_atom_site_label_2
_geom_angle_atom_site_label_3
_geom_angle
C1 O2 H2 113(5)
C4 O4 H4 105(2)
H6 O5 H5 105(2)
C5A N4A C9A 123.7(13)
C5A N4A C2 115.6(13)
C9A N4A C2 120.7(14)
C9B N4B C5B 116.4(16)
C9B N4B C2 120.8(18)
C5B N4B C2 122.8(16)
C12B C13B C14B 121.9(12)
C12B C13B H13B 119.0
C14B C13B H13B 119.0
C13B C14B C15B 116.7(11)
C13B C14B H14B 121.7
C15B C14B H14B 121.7
C14A C15A C10A 119.0(8)
C14A C15A H15A 120.5
C10A C15A H15A 120.5
C11A C10A C15A 119.3(9)
C11A C10A C7A 121.0(8)
C15A C10A C7A 119.6(8)
C10A C11A C12A 120.5(9)
C10A C11A H11A 119.7
C12A C11A H11A 119.7
C13A C12A C11A 119.5(9)
C13A C12A H12A 120.3
C11A C12A H12A 120.3
C3 C2 N4B 123.8(11)
C3 C2 N4A 117.9(9)
C3 C2 C1 123.78(15)
N4B C2 C1 112.4(11)
N4A C2 C1 118.2(9)
O3 C4 O4 125.81(17)
O3 C4 C3 121.34(17)
O4 C4 C3 112.84(16)
O1 C1 O2 127.73(17)
O1 C1 C2 117.31(16)
O2 C1 C2 114.96(15)
C2 C3 C4 125.79(16)
C2 C3 H3 117.1
C4 C3 H3 117.1
C5A C6A C7A 120.1(11)
C5A C6A H6A 120.0
C7A C6A H6A 120.0
C6B C7B C8B 118.0(11)
C6B C7B C10B 121.0(11)
C8B C7B C10B 120.9(9)
C11B C10B C15B 119.1(9)
C11B C10B C7B 121.4(9)
C15B C10B C7B 119.4(8)
C6B C5B N4B 121.6(13)
C6B C5B H5B 119.2
N4B C5B H5B 119.2
C12A C13A C14A 118.8(11)
C12A C13A H13A 120.6
C14A C13A H13A 120.6
N4B C9B C8B 124.0(12)
N4B C9B H9B 118.0
C8B C9B H9B 118.0
C9A C8A C7A 122.3(8)
C9A C8A H8A 118.8
C7A C8A H8A 118.8
C10B C15B C14B 121.4(8)
C10B C15B H15B 119.3
C14B C15B H15B 119.3
C9B C8B C7B 119.4(9)
C9B C8B H8B 120.3
C7B C8B H8B 120.3
C10B C11B C12B 119.7(10)
C10B C11B H11B 120.2
C12B C11B H11B 120.2
C13B C12B C11B 121.0(10)
C13B C12B H12B 119.5
C11B C12B H12B 119.5
C15A C14A C13A 122.7(11)
C15A C14A H14A 118.6
C13A C14A H14A 118.6
C7B C6B C5B 120.5(12)
C7B C6B H6B 119.7
C5B C6B H6B 119.7
C8A C7A C6A 115.8(10)
C8A C7A C10A 123.6(8)
C6A C7A C10A 120.6(9)
N4A C9A C8A 118.1(10)
N4A C9A H9A 120.9
C8A C9A H9A 120.9
N4A C5A C6A 120.0(12)
N4A C5A H5A 120.0
C6A C5A H5A 120.0
H7C O6C H6C 141(6)
H7D O7D H8D 119(7)

loop_
_geom_bond_atom_site_label_1
_geom_bond_atom_site_label_2
_geom_bond_distance
O2 C1 1.265(2)
O2 H2 0.96(2)
O4 C4 1.296(2)
O4 H4 0.93(5)
O1 C1 1.244(2)
O5 H6 0.95(3)
O5 H5 0.98(3)
O3 C4 1.224(2)
N4A C5A 1.29(2)
N4A C9A 1.340(18)
N4A C2 1.496(15)
N4B C9B 1.36(2)
N4B C5B 1.39(3)
N4B C2 1.41(2)
C13B C12B 1.372(14)
C13B C14B 1.373(14)
C13B H13B 0.9500
C14B C15B 1.425(18)
C14B H14B 0.9500
C15A C14A 1.370(17)
C15A C10A 1.389(10)
C15A H15A 0.9500
C10A C11A 1.385(10)
C10A C7A 1.472(15)
C11A C12A 1.411(18)
C11A H11A 0.9500
C12A C13A 1.372(13)
C12A H12A 0.9500
C2 C3 1.324(2)
C2 C1 1.510(2)
C4 C3 1.493(2)
C3 H3 0.9500
C6A C5A 1.37(2)
C6A C7A 1.419(13)
C6A H6A 0.9500
C7B C6B 1.382(14)
C7B C8B 1.405(13)
C7B C10B 1.517(17)
C10B C11B 1.374(11)
C10B C15B 1.400(11)
C5B C6B 1.39(2)
C5B H5B 0.9500
C13A C14A 1.381(12)
C13A H13A 0.9500
C9B C8B 1.370(13)
C9B H9B 0.9500
C8A C9A 1.361(11)
C8A C7A 1.368(12)
C8A H8A 0.9500
C15B H15B 0.9500
C8B H8B 0.9500
C11B C12B 1.38(2)
C11B H11B 0.9500
C12B H12B 0.9500
C14A H14A 0.9500
C6B H6B 0.9500
C9A H9A 0.9500
C5A H5A 0.9500
O6C H7C 0.96(2)
O6C H6C 0.97(2)
O7D H7D 0.96(2)
O7D H8D 0.95(2)

loop_
_geom_hbond_atom_site_label_D
_geom_hbond_atom_site_label_H
_geom_hbond_atom_site_label_A
_geom_hbond_distance_DH
_geom_hbond_distance_HA
_geom_hbond_distance_DA
_geom_hbond_angle_DHA
_geom_hbond_site_symmetry_A
C5B H5B O1 0.95 2.26 3.155(15) 157.0 2
C9B H9B O4 0.95 2.60 3.395(9) 141.9 4_545
C9B H9B O5 0.95 2.62 3.336(11) 133.0 .
C9A H9A O1 0.95 2.50 3.392(9) 157.5 4
C9A H9A O5 0.95 2.62 3.171(9) 117.3 .
C5A H5A O1 0.95 2.46 3.392(13) 166.3 2
O4 H4 O2 0.93(5) 1.57(5) 2.461(2) 160(4) 1_565
O5 H6 O3 0.95(3) 1.93(3) 2.843(2) 162(3) 3_545
O5 H5 O1 0.98(3) 1.84(3) 2.811(2) 167(3) 4
O2 H2 O4 0.96(2) 1.51(3) 2.461(2) 168(8) 1_545

loop_
_geom_torsion_atom_site_label_1
_geom_torsion_atom_site_label_2
_geom_torsion_atom_site_label_3
_geom_torsion_atom_site_label_4
_geom_torsion
C12B C13B C14B C15B 4(3)
C14A C15A C10A C11A -1(2)
C14A C15A C10A C7A 177.6(14)
C15A C10A C11A C12A -2(2)
C7A C10A C11A C12A 178.9(14)
C10A C11A C12A C13A 3(2)
C9B N4B C2 C3 -84(2)
C5B N4B C2 C3 94(2)
C9B N4B C2 N4A -34(11)
C5B N4B C2 N4A 145(15)
C9B N4B C2 C1 99(2)
C5B N4B C2 C1 -83(2)
C5A N4A C2 C3 115.9(16)
C9A N4A C2 C3 -65(2)
C5A N4A C2 N4B -17(11)
C9A N4A C2 N4B 161(15)
C5A N4A C2 C1 -68.3(19)
C9A N4A C2 C1 110.6(17)
C3 C2 C1 O1 -4.6(3)
N4B C2 C1 O1 172.6(10)
N4A C2 C1 O1 180.0(9)
C3 C2 C1 O2 175.65(18)
N4B C2 C1 O2 -7.2(11)
N4A C2 C1 O2 0.2(9)
N4B C2 C3 C4 -0.2(12)
N4A C2 C3 C4 -7.9(9)
C1 C2 C3 C4 176.62(17)
O3 C4 C3 C2 -29.6(3)
O4 C4 C3 C2 151.37(18)
C6B C7B C10B C11B 23(2)
C8B C7B C10B C11B -158.6(15)
C6B C7B C10B C15B -158.0(16)
C8B C7B C10B C15B 20(2)
C9B N4B C5B C6B 3(3)
C2 N4B C5B C6B -175.3(18)
C11A C12A C13A C14A -1(2)
C5B N4B C9B C8B -3(3)
C2 N4B C9B C8B 175.4(13)
C11B C10B C15B C14B -1(2)
C7B C10B C15B C14B -179.4(15)
C13B C14B C15B C10B -3(2)
N4B C9B C8B C7B 2.1(19)
C6B C7B C8B C9B -0.9(18)
C10B C7B C8B C9B -178.9(11)
C15B C10B C11B C12B 4(3)
C7B C10B C11B C12B -177.4(16)
C14B C13B C12B C11B 0(3)
C10B C11B C12B C13B -4(3)
C10A C15A C14A C13A 4(2)
C12A C13A C14A C15A -3(3)
C8B C7B C6B C5B 1(2)
C10B C7B C6B C5B 179.1(15)
N4B C5B C6B C7B -2(3)
C9A C8A C7A C6A 0.9(16)
C9A C8A C7A C10A 179.8(11)
C5A C6A C7A C8A -1(2)
C5A C6A C7A C10A 179.9(13)
C11A C10A C7A C8A -169.6(14)
C15A C10A C7A C8A 12(2)
C11A C10A C7A C6A 9(2)
C15A C10A C7A C6A -169.6(15)
C5A N4A C9A C8A -2(3)
C2 N4A C9A C8A 179.6(12)
C7A C8A C9A N4A 0.4(16)
C9A N4A C5A C6A 1(3)
C2 N4A C5A C6A -179.8(14)
C7A C6A C5A N4A 0(2)
